data_4331526
loop_
_publ_author_name
'Acharyya, Rama'
'Dutta, Swati'
'Basuli, Falguni'
'Peng, Shie-Ming'
'Lee, Gene-Hsiang'
'Falvello, Larry R.'
'Bhattacharya, Samaresh'

_publ_section_title
;
 Rhodium Assisted C&#x2212;H Activation of Benzaldehyde Thiosemicarbazones
 and Their Oxidation via Activation of Molecular Oxygen
;
_journal_issue 3
_journal_name_full 'Inorganic Chemistry'
_journal_page_first 1252
_journal_page_last 1259
_journal_paper_doi 10.1021/ic050505w
_journal_volume 45
_journal_year 2006
_chemical_formula_sum 'C45 H38.5 N4.5 O2 P2 Rh S'
_chemical_formula_weight 871.21
_chemical_name_systematic
; 
 ? 
;
_space_group_IT_number 2
_symmetry_cell_setting triclinic
_symmetry_space_group_name_Hall '-P 1'
_symmetry_space_group_name_H-M 'P -1'
_atom_sites_solution_hydrogens geom
_atom_sites_solution_primary direct
_atom_sites_solution_secondary difmap
_audit_creation_method SHELXL-97
_cell_angle_alpha 94.918(11)
_cell_angle_beta 101.705(9)
_cell_angle_gamma 101.074(18)
_cell_formula_units_Z 4
_cell_length_a 13.611(2)
_cell_length_b 16.166(3)
_cell_length_c 19.4501(18)
_cell_measurement_reflns_used 25
_cell_measurement_temperature 299(2)
_cell_measurement_theta_max 16.0
_cell_measurement_theta_min 13.7
_cell_volume 4077.9(11)
_computing_cell_refinement 'CAD4/PC V2.0 (Nonius, 1996)'
_computing_data_collection 'CAD4/PC V2.0 (Nonius, 1996)'
_computing_data_reduction 'XCAD4 (Harms, 1996)'
_computing_molecular_graphics 'SHELXTL Rel. 5.05/V (Siemens, 1996)'
_computing_publication_material 'SHELX-97 (Sheldrick, 1997)'
_computing_structure_refinement 'SHELXL-97 (Sheldrick, 1997)'
_computing_structure_solution
;
 SIR92 - A program for crystal structure solution. 
 Altomare, A., Cascarano, G., Giacovazzo, C. & Guagliardi, 
 A. (1993) J. Appl. Cryst. 26, 343-350.
;
_diffrn_ambient_temperature 299(2)
_diffrn_measured_fraction_theta_full 0.998
_diffrn_measured_fraction_theta_max 0.998
_diffrn_measurement_device '\k-geometry diffractometer'
_diffrn_measurement_device_type 'Nonius CAD-4'
_diffrn_measurement_method 'omega-theta scan'
_diffrn_radiation_monochromator graphite
_diffrn_radiation_source 'fine-focus sealed tube'
_diffrn_radiation_type MoK\a
_diffrn_radiation_wavelength 0.71073
_diffrn_reflns_av_R_equivalents 0.0266
_diffrn_reflns_av_sigmaI/netI 0.0928
_diffrn_reflns_limit_h_max 16
_diffrn_reflns_limit_h_min 0
_diffrn_reflns_limit_k_max 18
_diffrn_reflns_limit_k_min -19
_diffrn_reflns_limit_l_max 22
_diffrn_reflns_limit_l_min -23
_diffrn_reflns_number 14451
_diffrn_reflns_theta_full 25.03
_diffrn_reflns_theta_max 25.03
_diffrn_reflns_theta_min 2.01
_diffrn_standards_interval_time 30
_diffrn_standards_number 3
_exptl_absorpt_coefficient_mu 0.592
_exptl_absorpt_correction_T_max 0.816
_exptl_absorpt_correction_T_min 0.754
_exptl_absorpt_correction_type psi-scans
_exptl_crystal_colour red
_exptl_crystal_density_diffrn 1.419
_exptl_crystal_density_method 'not measured'
_exptl_crystal_F_000 1792
_exptl_crystal_size_max 0.41
_exptl_crystal_size_mid 0.26
_exptl_crystal_size_min 0.22
_refine_diff_density_max 0.531
_refine_diff_density_min -0.657
_refine_diff_density_rms 0.092
_refine_ls_extinction_method none
_refine_ls_goodness_of_fit_ref 1.050
_refine_ls_hydrogen_treatment mixed
_refine_ls_matrix_type full
_refine_ls_number_parameters 1007
_refine_ls_number_reflns 14386
_refine_ls_number_restraints 0
_refine_ls_restrained_S_all 1.050
_refine_ls_R_factor_all 0.1058
_refine_ls_R_factor_gt 0.0517
_refine_ls_shift/su_max 0.047
_refine_ls_shift/su_mean 0.002
_refine_ls_structure_factor_coef Fsqd
_refine_ls_weighting_details 'w=1/[\s^2^(Fo^2^)+(0.0325P)^2^+5.9974P] where P=(Fo^2^+2Fc^2^)/3'
_refine_ls_weighting_scheme calc
_refine_ls_wR_factor_gt 0.1124
_refine_ls_wR_factor_ref 0.1319
_reflns_number_gt 9932
_reflns_number_total 14386
_reflns_threshold_expression >2sigma(I)
_cod_data_source_file ic050505wsup1.cif
_cod_data_source_block estr374
_cod_depositor_comments
;
 Changing the _atom_site_type_symbol data item value for hydride ion atoms
 from 'Hh' to 'H-'.

 Antanas Vaitkus,
 2017-02-17

The following automatic conversions were performed:

'_refine_ls_weighting_scheme' value 'calc
w=1/[\s^2^(Fo^2^)+(0.0325P)^2^+5.9974P] where P=(Fo^2^+2Fc^2^)/3' was
changed to 'calc'. New tag '_refine_ls_weighting_details' was
created. The value of the new tag was set to
'w=1/[\s^2^(Fo^2^)+(0.0325P)^2^+5.9974P] where P=(Fo^2^+2Fc^2^)/3'.

Automatic conversion script
Id: cif_fix_values 3143 2015-03-26 13:38:13Z robertas 
;
_cod_original_cell_volume 4078.1(12)
_cod_original_formula_sum 'C45 H38.50 N4.50 O2 P2 Rh S'
_cod_database_code 4331526

loop_
_symmetry_equiv_pos_as_xyz
'x, y, z'
'-x, -y, -z'

loop_
_atom_site_label
_atom_site_type_symbol
_atom_site_fract_x
_atom_site_fract_y
_atom_site_fract_z
_atom_site_U_iso_or_equiv
_atom_site_adp_type
_atom_site_occupancy
_atom_site_calc_flag
_atom_site_refinement_flags
Rh1 Rh -0.39959(3) -0.00648(3) 0.23265(2) 0.03174(12) Uani 1 d .
H1H H- -0.290(5) 0.054(4) 0.254(3) 0.038 Uiso 1 d .
P1 P -0.45557(11) 0.11924(9) 0.24865(8) 0.0365(3) Uani 1 d .
C1 C -0.5947(5) 0.1003(3) 0.2180(3) 0.0440(15) Uani 1 d .
C2 C -0.6581(5) 0.0667(4) 0.2608(4) 0.0582(18) Uani 1 d .
H2 H -0.6304 0.0611 0.3075 0.070 Uiso 1 calc R
C3 C -0.7629(6) 0.0415(5) 0.2335(5) 0.079(2) Uani 1 d .
H3 H -0.8057 0.0205 0.2626 0.094 Uiso 1 calc R
C4 C -0.8045(6) 0.0471(5) 0.1644(6) 0.092(3) Uani 1 d .
H4 H -0.8750 0.0299 0.1467 0.110 Uiso 1 calc R
C5 C -0.7426(7) 0.0778(5) 0.1214(5) 0.084(3) Uani 1 d .
H5 H -0.7708 0.0800 0.0741 0.101 Uiso 1 calc R
C6 C -0.6365(6) 0.1061(4) 0.1484(4) 0.0628(19) Uani 1 d .
H6 H -0.5946 0.1287 0.1193 0.075 Uiso 1 calc R
C7 C -0.4073(5) 0.2052(3) 0.2010(3) 0.0413(14) Uani 1 d .
C8 C -0.4412(6) 0.2810(4) 0.2073(4) 0.0626(19) Uani 1 d .
H8 H -0.4899 0.2860 0.2339 0.075 Uiso 1 calc R
C9 C -0.4037(6) 0.3481(5) 0.1748(4) 0.070(2) Uani 1 d .
H9 H -0.4263 0.3985 0.1800 0.084 Uiso 1 calc R
C10 C -0.3334(6) 0.3414(4) 0.1349(4) 0.067(2) Uani 1 d .
H10 H -0.3082 0.3873 0.1130 0.080 Uiso 1 calc R
C11 C -0.2997(5) 0.2675(5) 0.1270(4) 0.0621(19) Uani 1 d .
H11 H -0.2532 0.2623 0.0987 0.075 Uiso 1 calc R
C12 C -0.3354(5) 0.2001(4) 0.1617(3) 0.0512(16) Uani 1 d .
H12 H -0.3101 0.1508 0.1581 0.061 Uiso 1 calc R
C13 C -0.4244(5) 0.1754(4) 0.3388(3) 0.0400(14) Uani 1 d .
C14 C -0.4911(5) 0.2172(4) 0.3667(4) 0.0560(17) Uani 1 d .
H14 H -0.5571 0.2142 0.3405 0.067 Uiso 1 calc R
C15 C -0.4584(6) 0.2633(4) 0.4340(4) 0.065(2) Uani 1 d .
H15 H -0.5024 0.2918 0.4525 0.078 Uiso 1 calc R
C16 C -0.3621(6) 0.2669(5) 0.4729(4) 0.066(2) Uani 1 d .
H16 H -0.3413 0.2968 0.5182 0.079 Uiso 1 calc R
C17 C -0.2955(6) 0.2270(4) 0.4458(3) 0.0571(18) Uani 1 d .
H17 H -0.2294 0.2307 0.4723 0.069 Uiso 1 calc R
C18 C -0.3272(5) 0.1810(4) 0.3785(3) 0.0448(15) Uani 1 d .
H18 H -0.2821 0.1537 0.3602 0.054 Uiso 1 calc R
P2 P -0.31611(11) -0.11488(9) 0.21446(7) 0.0336(3) Uani 1 d .
C19 C -0.4093(4) -0.2113(4) 0.1708(3) 0.0405(14) Uani 1 d .
C20 C -0.4706(5) -0.2583(4) 0.2093(4) 0.0474(15) Uani 1 d .
H20 H -0.4570 -0.2458 0.2583 0.057 Uiso 1 calc R
C21 C -0.5515(5) -0.3233(4) 0.1746(4) 0.0622(19) Uani 1 d .
H21 H -0.5920 -0.3546 0.2006 0.075 Uiso 1 calc R
C22 C -0.5725(5) -0.3421(4) 0.1029(5) 0.069(2) Uani 1 d .
H22 H -0.6273 -0.3860 0.0802 0.082 Uiso 1 calc R
C23 C -0.5129(5) -0.2963(4) 0.0637(4) 0.0602(19) Uani 1 d .
H23 H -0.5270 -0.3097 0.0147 0.072 Uiso 1 calc R
C24 C -0.4321(5) -0.2304(4) 0.0976(3) 0.0490(15) Uani 1 d .
H24 H -0.3927 -0.1987 0.0712 0.059 Uiso 1 calc R
C25 C -0.2248(4) -0.0998(4) 0.1565(3) 0.0388(13) Uani 1 d .
C26 C -0.1918(5) -0.0216(4) 0.1357(3) 0.0502(16) Uani 1 d .
H26 H -0.2168 0.0250 0.1502 0.060 Uiso 1 calc R
C27 C -0.1208(5) -0.0130(5) 0.0929(4) 0.066(2) Uani 1 d .
H27 H -0.0981 0.0398 0.0792 0.080 Uiso 1 calc R
C28 C -0.0836(5) -0.0819(5) 0.0705(4) 0.065(2) Uani 1 d .
H28 H -0.0369 -0.0758 0.0415 0.078 Uiso 1 calc R
C29 C -0.1165(5) -0.1599(5) 0.0917(3) 0.0608(19) Uani 1 d .
H29 H -0.0914 -0.2064 0.0771 0.073 Uiso 1 calc R
C30 C -0.1862(5) -0.1690(4) 0.1342(3) 0.0469(15) Uani 1 d .
H30 H -0.2079 -0.2218 0.1483 0.056 Uiso 1 calc R
C31 C -0.2339(4) -0.1406(4) 0.2929(3) 0.0423(14) Uani 1 d .
C32 C -0.1595(5) -0.0742(4) 0.3336(3) 0.0541(17) Uani 1 d .
H32 H -0.1537 -0.0199 0.3203 0.065 Uiso 1 calc R
C33 C -0.0939(6) -0.0877(6) 0.3934(4) 0.075(2) Uani 1 d .
H33 H -0.0449 -0.0422 0.4204 0.090 Uiso 1 calc R
C34 C -0.0999(6) -0.1657(6) 0.4132(4) 0.075(2) Uani 1 d .
H34 H -0.0546 -0.1739 0.4535 0.090 Uiso 1 calc R
C35 C -0.1729(6) -0.2340(5) 0.3742(4) 0.068(2) Uani 1 d .
H35 H -0.1776 -0.2879 0.3881 0.082 Uiso 1 calc R
C36 C -0.2397(5) -0.2204(4) 0.3134(3) 0.0495(16) Uani 1 d .
H36 H -0.2886 -0.2660 0.2865 0.059 Uiso 1 calc R
N1 N -0.2831(6) -0.0155(4) 0.5241(3) 0.0682(18) Uani 1 d .
O1 O -0.3049(5) -0.0352(4) 0.5785(3) 0.0945(19) Uani 1 d .
O2 O -0.1976(6) 0.0215(5) 0.5219(3) 0.118(3) Uani 1 d .
C37 C -0.3624(5) -0.0386(4) 0.4576(3) 0.0496(16) Uani 1 d .
C38 C -0.3357(5) -0.0122(4) 0.3963(3) 0.0419(14) Uani 1 d .
H38 H -0.2701 0.0193 0.3982 0.050 Uiso 1 calc R
C39 C -0.4076(4) -0.0334(3) 0.3321(3) 0.0361(13) Uani 1 d .
C40 C -0.5056(5) -0.0826(4) 0.3324(3) 0.0410(14) Uani 1 d .
C41 C -0.5301(5) -0.1083(4) 0.3956(3) 0.0539(17) Uani 1 d .
H41 H -0.5948 -0.1406 0.3949 0.065 Uiso 1 calc R
C42 C -0.4567(6) -0.0850(4) 0.4586(3) 0.0597(19) Uani 1 d .
H42 H -0.4717 -0.1006 0.5009 0.072 Uiso 1 calc R
C43 C -0.5775(4) -0.1091(4) 0.2654(3) 0.0404(14) Uani 1 d .
H43 H -0.6425 -0.1428 0.2613 0.048 Uiso 1 calc R
N2 N -0.5460(3) -0.0829(3) 0.2113(2) 0.0339(10) Uani 1 d .
N3 N -0.6099(4) -0.1062(3) 0.1455(2) 0.0429(12) Uani 1 d .
C44 C -0.5681(5) -0.0747(4) 0.0952(3) 0.0459(15) Uani 1 d .
N4 N -0.6248(4) -0.0942(4) 0.0286(3) 0.0698(18) Uani 1 d .
H4A H -0.6855 -0.1258 0.0204 0.084 Uiso 1 calc R
H4B H -0.6005 -0.0750 -0.0058 0.084 Uiso 1 calc R
S1 S -0.44660(12) -0.00962(10) 0.10590(7) 0.0443(4) Uani 1 d .
Rh2 Rh 0.09769(3) 0.48286(3) 0.24887(2) 0.03035(11) Uani 1 d .
H2H H- 0.142(4) 0.516(4) 0.326(3) 0.036 Uiso 1 d .
P3 P -0.02716(11) 0.55611(9) 0.26805(7) 0.0326(3) Uani 1 d .
C45 C -0.1408(4) 0.5579(3) 0.1990(3) 0.0344(12) Uani 1 d .
C46 C -0.2318(4) 0.5709(4) 0.2154(3) 0.0439(15) Uani 1 d .
H46 H -0.2374 0.5755 0.2624 0.053 Uiso 1 calc R
C47 C -0.3142(5) 0.5771(4) 0.1625(3) 0.0502(16) Uani 1 d .
H47 H -0.3746 0.5862 0.1741 0.060 Uiso 1 calc R
C48 C -0.3069(5) 0.5698(4) 0.0933(4) 0.0560(18) Uani 1 d .
H48 H -0.3625 0.5736 0.0579 0.067 Uiso 1 calc R
C49 C -0.2179(6) 0.5569(4) 0.0760(3) 0.0625(19) Uani 1 d .
H49 H -0.2134 0.5520 0.0288 0.075 Uiso 1 calc R
C50 C -0.1344(5) 0.5512(4) 0.1286(3) 0.0495(16) Uani 1 d .
H50 H -0.0740 0.5428 0.1165 0.059 Uiso 1 calc R
C51 C -0.0880(4) 0.5222(4) 0.3393(3) 0.0393(13) Uani 1 d .
C52 C -0.1626(4) 0.4471(4) 0.3253(3) 0.0446(14) Uani 1 d .
H52 H -0.1805 0.4172 0.2800 0.054 Uiso 1 calc R
C53 C -0.2108(5) 0.4154(4) 0.3763(4) 0.0596(18) Uani 1 d .
H53 H -0.2606 0.3651 0.3657 0.072 Uiso 1 calc R
C54 C -0.1832(6) 0.4601(5) 0.4433(4) 0.070(2) Uani 1 d .
H54 H -0.2151 0.4400 0.4784 0.084 Uiso 1 calc R
C55 C -0.1102(6) 0.5331(5) 0.4585(4) 0.0632(19) Uani 1 d .
H55 H -0.0919 0.5618 0.5043 0.076 Uiso 1 calc R
C56 C -0.0622(5) 0.5658(4) 0.4070(3) 0.0505(16) Uani 1 d .
H56 H -0.0132 0.6166 0.4180 0.061 Uiso 1 calc R
C57 C 0.0297(4) 0.6696(3) 0.2936(3) 0.0360(13) Uani 1 d .
C58 C -0.0104(5) 0.7310(4) 0.2596(3) 0.0485(16) Uani 1 d .
H58 H -0.0696 0.7147 0.2236 0.058 Uiso 1 calc R
C59 C 0.0355(6) 0.8165(4) 0.2778(4) 0.0628(19) Uani 1 d .
H59 H 0.0071 0.8569 0.2541 0.075 Uiso 1 calc R
C60 C 0.1224(6) 0.8414(4) 0.3305(3) 0.062(2) Uani 1 d .
H60 H 0.1535 0.8987 0.3429 0.075 Uiso 1 calc R
C61 C 0.1632(5) 0.7809(4) 0.3649(3) 0.0565(17) Uani 1 d .
H61 H 0.2222 0.7976 0.4010 0.068 Uiso 1 calc R
C62 C 0.1186(5) 0.6967(4) 0.3470(3) 0.0505(16) Uani 1 d .
H62 H 0.1479 0.6568 0.3707 0.061 Uiso 1 calc R
P4 P 0.24766(11) 0.43285(9) 0.27063(7) 0.0332(3) Uani 1 d .
C63 C 0.2755(5) 0.3856(4) 0.1902(3) 0.0404(14) Uani 1 d .
C64 C 0.3499(5) 0.4288(5) 0.1599(3) 0.0584(18) Uani 1 d .
H64 H 0.3917 0.4801 0.1832 0.070 Uiso 1 calc R
C65 C 0.3626(6) 0.3958(6) 0.0946(4) 0.073(2) Uani 1 d .
H65 H 0.4125 0.4257 0.0743 0.087 Uiso 1 calc R
C66 C 0.3029(7) 0.3202(6) 0.0597(4) 0.078(3) Uani 1 d .
H66 H 0.3134 0.2977 0.0168 0.094 Uiso 1 calc R
C67 C 0.2279(7) 0.2780(5) 0.0887(4) 0.070(2) Uani 1 d .
H67 H 0.1859 0.2274 0.0645 0.084 Uiso 1 calc R
C68 C 0.2130(5) 0.3090(4) 0.1533(3) 0.0555(17) Uani 1 d .
H68 H 0.1616 0.2790 0.1723 0.067 Uiso 1 calc R
C69 C 0.2514(4) 0.3564(4) 0.3350(3) 0.0405(14) Uani 1 d .
C70 C 0.2442(5) 0.2704(4) 0.3194(3) 0.0556(18) Uani 1 d .
H70 H 0.2436 0.2479 0.2736 0.067 Uiso 1 calc R
C71 C 0.2378(6) 0.2168(5) 0.3715(4) 0.068(2) Uani 1 d .
H71 H 0.2300 0.1585 0.3598 0.082 Uiso 1 calc R
C72 C 0.2430(6) 0.2492(5) 0.4390(4) 0.075(2) Uani 1 d .
H72 H 0.2417 0.2137 0.4742 0.090 Uiso 1 calc R
C73 C 0.2500(6) 0.3341(5) 0.4548(4) 0.073(2) Uani 1 d .
H73 H 0.2508 0.3564 0.5007 0.088 Uiso 1 calc R
C74 C 0.2558(5) 0.3866(4) 0.4043(3) 0.0577(18) Uani 1 d .
H74 H 0.2628 0.4447 0.4167 0.069 Uiso 1 calc R
C75 C 0.3658(4) 0.5108(4) 0.3127(3) 0.0434(14) Uani 1 d .
C76 C 0.3653(5) 0.5950(4) 0.3321(3) 0.0479(15) Uani 1 d .
H76 H 0.3039 0.6136 0.3229 0.058 Uiso 1 calc R
C77 C 0.4566(6) 0.6521(5) 0.3654(4) 0.067(2) Uani 1 d .
H77 H 0.4554 0.7082 0.3797 0.080 Uiso 1 calc R
C78 C 0.5464(6) 0.6267(6) 0.3772(4) 0.083(3) Uani 1 d .
H78 H 0.6069 0.6654 0.3989 0.100 Uiso 1 calc R
C79 C 0.5488(6) 0.5438(6) 0.3573(5) 0.087(3) Uani 1 d .
H79 H 0.6112 0.5267 0.3649 0.104 Uiso 1 calc R
C80 C 0.4590(5) 0.4853(5) 0.3260(4) 0.066(2) Uani 1 d .
H80 H 0.4610 0.4289 0.3138 0.079 Uiso 1 calc R
N5 N -0.0447(4) 0.2212(4) 0.3952(3) 0.0579(15) Uani 1 d .
O3 O -0.0768(5) 0.1458(3) 0.3954(3) 0.0883(18) Uani 1 d .
O4 O -0.0224(4) 0.2720(3) 0.4489(3) 0.0767(16) Uani 1 d .
C81 C -0.0375(4) 0.2527(4) 0.3279(3) 0.0465(15) Uani 1 d .
C82 C 0.0098(4) 0.3371(4) 0.3293(3) 0.0392(13) Uani 1 d .
H82 H 0.0344 0.3720 0.3724 0.047 Uiso 1 calc R
C83 C 0.0209(4) 0.3699(3) 0.2667(3) 0.0365(13) Uani 1 d .
C84 C -0.0212(4) 0.3140(4) 0.2026(3) 0.0416(14) Uani 1 d .
C85 C -0.0671(5) 0.2285(4) 0.2040(3) 0.0567(18) Uani 1 d .
H85 H -0.0931 0.1926 0.1615 0.068 Uiso 1 calc R
C86 C -0.0744(5) 0.1973(4) 0.2660(4) 0.0603(19) Uani 1 d .
H86 H -0.1033 0.1405 0.2665 0.072 Uiso 1 calc R
C87 C -0.0115(5) 0.3485(4) 0.1384(3) 0.0442(15) Uani 1 d .
H87 H -0.0409 0.3171 0.0942 0.053 Uiso 1 calc R
N6 N 0.0402(3) 0.4256(3) 0.1452(2) 0.0359(11) Uani 1 d .
N7 N 0.0543(4) 0.4623(3) 0.0856(2) 0.0426(12) Uani 1 d .
C88 C 0.1140(5) 0.5385(4) 0.1014(3) 0.0412(14) Uani 1 d .
N8 N 0.1298(4) 0.5816(3) 0.0460(3) 0.0589(15) Uani 1 d .
H8A H 0.1012 0.5586 0.0033 0.071 Uiso 1 calc R
H8B H 0.1684 0.6318 0.0537 0.071 Uiso 1 calc R
S2 S 0.17389(12) 0.59216(9) 0.18555(8) 0.0416(3) Uani 1 d .
N9 N -0.1256(8) 0.1810(7) 0.0003(5) 0.147(4) Uani 1 d .
C89 C -0.1373(8) 0.1905(6) -0.0598(7) 0.108(3) Uani 1 d .
C90 C -0.1563(8) 0.1971(7) -0.1327(5) 0.139(5) Uani 1 d .
H89A H -0.1847 0.1417 -0.1590 0.208 Uiso 1 calc R
H89B H -0.0931 0.2209 -0.1453 0.208 Uiso 1 calc R
H89C H -0.2040 0.2334 -0.1436 0.208 Uiso 1 calc R

loop_
_atom_site_aniso_label
_atom_site_aniso_U_11
_atom_site_aniso_U_22
_atom_site_aniso_U_33
_atom_site_aniso_U_23
_atom_site_aniso_U_13
_atom_site_aniso_U_12
Rh1 0.0366(3) 0.0315(2) 0.0273(2) 0.00627(18) 0.00553(18) 0.00836(19)
P1 0.0372(8) 0.0341(8) 0.0375(8) 0.0068(6) 0.0046(6) 0.0093(7)
C1 0.040(3) 0.029(3) 0.059(4) 0.006(3) -0.001(3) 0.012(3)
C2 0.052(4) 0.040(4) 0.082(5) 0.004(3) 0.016(4) 0.009(3)
C3 0.050(5) 0.056(5) 0.128(8) 0.010(5) 0.023(5) 0.008(4)
C4 0.044(5) 0.059(5) 0.150(10) -0.004(6) -0.023(6) 0.013(4)
C5 0.074(6) 0.059(5) 0.095(7) -0.002(5) -0.037(5) 0.020(5)
C6 0.069(5) 0.050(4) 0.065(5) 0.009(3) -0.004(4) 0.021(4)
C7 0.052(4) 0.029(3) 0.041(3) 0.009(3) 0.004(3) 0.008(3)
C8 0.071(5) 0.047(4) 0.075(5) 0.015(4) 0.021(4) 0.015(4)
C9 0.072(5) 0.048(4) 0.090(6) 0.020(4) 0.009(5) 0.020(4)
C10 0.070(5) 0.047(4) 0.071(5) 0.024(4) -0.005(4) 0.000(4)
C11 0.061(5) 0.064(5) 0.062(5) 0.021(4) 0.019(4) 0.004(4)
C12 0.056(4) 0.040(4) 0.061(4) 0.011(3) 0.016(3) 0.012(3)
C13 0.049(4) 0.034(3) 0.039(3) 0.005(3) 0.010(3) 0.012(3)
C14 0.050(4) 0.056(4) 0.059(4) -0.002(3) 0.005(3) 0.016(3)
C15 0.076(5) 0.060(5) 0.063(5) -0.007(4) 0.033(4) 0.012(4)
C16 0.083(6) 0.060(5) 0.048(4) -0.007(3) 0.020(4) 0.000(4)
C17 0.064(5) 0.061(4) 0.038(4) 0.007(3) -0.001(3) 0.007(4)
C18 0.053(4) 0.038(3) 0.044(3) 0.003(3) 0.013(3) 0.009(3)
P2 0.0370(8) 0.0338(8) 0.0299(7) 0.0039(6) 0.0064(6) 0.0087(6)
C19 0.040(3) 0.034(3) 0.044(3) -0.002(3) 0.005(3) 0.007(3)
C20 0.043(4) 0.041(4) 0.062(4) 0.006(3) 0.016(3) 0.012(3)
C21 0.043(4) 0.050(4) 0.091(6) 0.011(4) 0.015(4) 0.004(3)
C22 0.045(4) 0.047(4) 0.095(6) -0.003(4) -0.005(4) -0.007(3)
C23 0.056(4) 0.060(4) 0.052(4) -0.014(3) -0.005(3) 0.009(4)
C24 0.049(4) 0.047(4) 0.048(4) 0.000(3) 0.007(3) 0.009(3)
C25 0.033(3) 0.045(4) 0.035(3) 0.004(3) 0.004(2) 0.006(3)
C26 0.044(4) 0.049(4) 0.056(4) 0.002(3) 0.016(3) 0.006(3)
C27 0.055(4) 0.076(5) 0.068(5) 0.011(4) 0.026(4) 0.000(4)
C28 0.046(4) 0.098(6) 0.055(4) 0.000(4) 0.027(3) 0.010(4)
C29 0.059(5) 0.077(5) 0.048(4) -0.006(4) 0.014(3) 0.021(4)
C30 0.051(4) 0.050(4) 0.044(4) 0.008(3) 0.010(3) 0.022(3)
C31 0.044(4) 0.051(4) 0.036(3) 0.006(3) 0.009(3) 0.020(3)
C32 0.055(4) 0.058(4) 0.042(4) -0.005(3) -0.006(3) 0.017(3)
C33 0.081(6) 0.090(6) 0.046(4) -0.004(4) -0.016(4) 0.035(5)
C34 0.081(6) 0.106(7) 0.043(4) 0.016(4) 0.003(4) 0.042(5)
C35 0.080(6) 0.087(6) 0.056(4) 0.036(4) 0.025(4) 0.041(5)
C36 0.055(4) 0.052(4) 0.047(4) 0.014(3) 0.015(3) 0.018(3)
N1 0.105(6) 0.061(4) 0.035(3) 0.010(3) 0.005(4) 0.020(4)
O1 0.143(6) 0.096(4) 0.039(3) 0.026(3) 0.008(3) 0.018(4)
O2 0.114(6) 0.163(7) 0.044(3) 0.003(4) -0.007(4) -0.018(5)
C37 0.075(5) 0.041(4) 0.034(3) 0.009(3) 0.009(3) 0.016(3)
C38 0.058(4) 0.038(3) 0.029(3) 0.005(2) 0.007(3) 0.010(3)
C39 0.047(3) 0.036(3) 0.028(3) 0.008(2) 0.009(3) 0.013(3)
C40 0.053(4) 0.037(3) 0.038(3) 0.010(3) 0.013(3) 0.015(3)
C41 0.070(5) 0.048(4) 0.051(4) 0.018(3) 0.027(4) 0.012(3)
C42 0.092(6) 0.051(4) 0.039(4) 0.013(3) 0.019(4) 0.014(4)
C43 0.040(3) 0.040(3) 0.043(3) 0.013(3) 0.013(3) 0.005(3)
N2 0.038(3) 0.030(2) 0.034(2) 0.006(2) 0.008(2) 0.006(2)
N3 0.040(3) 0.047(3) 0.037(3) 0.010(2) 0.003(2) 0.001(2)
C44 0.052(4) 0.041(3) 0.038(3) 0.005(3) -0.002(3) 0.006(3)
N4 0.060(4) 0.091(5) 0.038(3) 0.019(3) -0.007(3) -0.018(3)
S1 0.0447(9) 0.0527(9) 0.0313(8) 0.0116(7) 0.0041(7) 0.0027(7)
Rh2 0.0329(2) 0.0296(2) 0.0271(2) 0.00377(17) 0.00194(18) 0.00839(19)
P3 0.0328(8) 0.0327(8) 0.0302(7) 0.0028(6) 0.0021(6) 0.0076(6)
C45 0.033(3) 0.031(3) 0.037(3) 0.006(2) 0.001(2) 0.009(2)
C46 0.043(4) 0.047(4) 0.045(3) 0.008(3) 0.006(3) 0.020(3)
C47 0.040(4) 0.051(4) 0.062(4) 0.010(3) 0.005(3) 0.021(3)
C48 0.054(4) 0.058(4) 0.052(4) 0.009(3) -0.005(3) 0.022(3)
C49 0.075(5) 0.073(5) 0.040(4) 0.006(3) 0.000(3) 0.031(4)
C50 0.047(4) 0.065(4) 0.041(3) 0.008(3) 0.005(3) 0.028(3)
C51 0.035(3) 0.042(3) 0.043(3) 0.009(3) 0.006(3) 0.014(3)
C52 0.046(4) 0.044(4) 0.043(3) 0.003(3) 0.010(3) 0.008(3)
C53 0.062(5) 0.049(4) 0.072(5) 0.018(4) 0.028(4) 0.003(3)
C54 0.073(5) 0.082(6) 0.064(5) 0.026(4) 0.036(4) 0.013(4)
C55 0.077(5) 0.073(5) 0.044(4) 0.006(4) 0.023(4) 0.017(4)
C56 0.061(4) 0.050(4) 0.040(3) 0.001(3) 0.013(3) 0.012(3)
C57 0.044(3) 0.031(3) 0.032(3) 0.000(2) 0.009(2) 0.007(3)
C58 0.053(4) 0.037(3) 0.050(4) 0.007(3) 0.004(3) 0.004(3)
C59 0.083(5) 0.038(4) 0.060(4) 0.007(3) 0.004(4) 0.011(4)
C60 0.085(5) 0.037(4) 0.050(4) -0.005(3) 0.008(4) -0.010(4)
C61 0.055(4) 0.052(4) 0.051(4) -0.002(3) -0.001(3) 0.002(3)
C62 0.048(4) 0.046(4) 0.047(4) -0.001(3) -0.007(3) 0.008(3)
P4 0.0352(8) 0.0327(8) 0.0307(7) 0.0010(6) 0.0027(6) 0.0114(6)
C63 0.049(4) 0.045(3) 0.033(3) 0.005(3) 0.008(3) 0.024(3)
C64 0.060(5) 0.074(5) 0.044(4) 0.009(3) 0.008(3) 0.022(4)
C65 0.089(6) 0.103(7) 0.044(4) 0.020(4) 0.031(4) 0.039(5)
C66 0.118(8) 0.086(6) 0.044(4) 0.002(4) 0.021(5) 0.054(6)
C67 0.116(7) 0.053(4) 0.041(4) -0.004(3) 0.003(4) 0.037(5)
C68 0.074(5) 0.046(4) 0.043(4) -0.003(3) 0.004(3) 0.021(4)
C69 0.039(3) 0.048(4) 0.039(3) 0.008(3) 0.003(3) 0.024(3)
C70 0.081(5) 0.055(4) 0.043(4) 0.011(3) 0.019(3) 0.034(4)
C71 0.091(6) 0.060(5) 0.069(5) 0.021(4) 0.026(4) 0.037(4)
C72 0.095(6) 0.093(6) 0.062(5) 0.038(5) 0.030(4) 0.054(5)
C73 0.093(6) 0.102(7) 0.043(4) 0.021(4) 0.021(4) 0.056(5)
C74 0.082(5) 0.059(4) 0.037(4) 0.007(3) 0.010(3) 0.031(4)
C75 0.036(3) 0.051(4) 0.041(3) 0.006(3) 0.004(3) 0.008(3)
C76 0.043(4) 0.054(4) 0.042(3) -0.001(3) 0.007(3) 0.005(3)
C77 0.069(5) 0.063(5) 0.053(4) -0.005(4) 0.001(4) -0.006(4)
C78 0.057(5) 0.099(7) 0.068(5) -0.003(5) -0.013(4) -0.014(5)
C79 0.038(4) 0.108(7) 0.099(7) 0.003(6) -0.010(4) 0.013(5)
C80 0.043(4) 0.072(5) 0.073(5) -0.004(4) -0.008(4) 0.016(4)
N5 0.052(4) 0.061(4) 0.055(4) 0.026(3) 0.002(3) 0.002(3)
O3 0.115(5) 0.063(4) 0.078(4) 0.037(3) 0.018(3) -0.010(3)
O4 0.099(4) 0.078(4) 0.050(3) 0.026(3) 0.016(3) 0.005(3)
C81 0.039(3) 0.053(4) 0.045(4) 0.017(3) 0.002(3) 0.006(3)
C82 0.041(3) 0.039(3) 0.036(3) 0.011(3) 0.001(3) 0.008(3)
C83 0.039(3) 0.034(3) 0.035(3) 0.006(2) 0.002(2) 0.010(3)
C84 0.044(3) 0.038(3) 0.037(3) 0.006(3) -0.005(3) 0.008(3)
C85 0.073(5) 0.039(4) 0.046(4) -0.001(3) 0.003(3) -0.004(3)
C86 0.064(5) 0.043(4) 0.062(4) 0.019(3) 0.000(4) -0.009(3)
C87 0.054(4) 0.037(3) 0.031(3) 0.000(3) -0.004(3) 0.000(3)
N6 0.042(3) 0.039(3) 0.027(2) 0.005(2) 0.003(2) 0.014(2)
N7 0.052(3) 0.046(3) 0.031(3) 0.008(2) 0.010(2) 0.012(3)
C88 0.050(4) 0.049(4) 0.029(3) 0.011(3) 0.011(3) 0.018(3)
N8 0.079(4) 0.052(3) 0.041(3) 0.016(3) 0.012(3) 0.000(3)
S2 0.0447(9) 0.0407(8) 0.0367(8) 0.0070(6) 0.0060(7) 0.0055(7)
N9 0.163(10) 0.178(10) 0.074(6) -0.011(6) 0.031(6) -0.016(8)
C89 0.094(8) 0.087(7) 0.130(10) -0.012(7) 0.040(8) -0.019(6)
C90 0.136(10) 0.134(10) 0.097(8) 0.059(7) -0.025(7) -0.057(8)

loop_
_atom_type_symbol
_atom_type_description
_atom_type_scat_dispersion_real
_atom_type_scat_dispersion_imag
_atom_type_scat_source
C C 0.0033 0.0016 'International Tables Vol C Tables 4.2.6.8 and 6.1.1.4'
H H 0.0000 0.0000 'International Tables Vol C Tables 4.2.6.8 and 6.1.1.4'
N N 0.0061 0.0033 'International Tables Vol C Tables 4.2.6.8 and 6.1.1.4'
O O 0.0106 0.0060 'International Tables Vol C Tables 4.2.6.8 and 6.1.1.4'
P P 0.1023 0.0942 'International Tables Vol C Tables 4.2.6.8 and 6.1.1.4'
S S 0.1246 0.1234 'International Tables Vol C Tables 4.2.6.8 and 6.1.1.4'
Rh Rh -1.1178 0.9187 'International Tables Vol C Tables 4.2.6.8 and 6.1.1.4'
H- H- 0.0000 0.0000 'International Tables Vol C Tables 4.2.6.8 and 6.1.1.4'

loop_
_geom_angle_atom_site_label_1
_geom_angle_atom_site_label_2
_geom_angle_atom_site_label_3
_geom_angle
_geom_angle_publ_flag
H1H Rh1 C39 97(2) y
H1H Rh1 N2 176(2) y
C39 Rh1 N2 80.2(2) y
H1H Rh1 P2 86(2) y
C39 Rh1 P2 92.01(15) y
N2 Rh1 P2 95.99(12) y
H1H Rh1 P1 84(2) y
C39 Rh1 P1 92.89(15) y
N2 Rh1 P1 94.29(12) y
P2 Rh1 P1 169.23(6) y
H1H Rh1 S1 103(2) y
C39 Rh1 S1 159.99(17) y
N2 Rh1 S1 79.91(12) y
P2 Rh1 S1 88.14(5) y
P1 Rh1 S1 90.51(6) y
C1 P1 C7 103.9(3) ?
C1 P1 C13 106.6(3) ?
C7 P1 C13 100.4(3) ?
C1 P1 Rh1 110.34(19) ?
C7 P1 Rh1 117.0(2) ?
C13 P1 Rh1 117.25(18) ?
C6 C1 C2 119.6(6) ?
C6 C1 P1 119.5(5) ?
C2 C1 P1 120.1(5) ?
C3 C2 C1 119.6(7) ?
C3 C2 H2 120.2 ?
C1 C2 H2 120.2 ?
C4 C3 C2 120.9(8) ?
C4 C3 H3 119.5 ?
C2 C3 H3 119.5 ?
C5 C4 C3 120.0(8) ?
C5 C4 H4 120.0 ?
C3 C4 H4 120.0 ?
C4 C5 C6 120.2(8) ?
C4 C5 H5 119.9 ?
C6 C5 H5 119.9 ?
C1 C6 C5 119.7(8) ?
C1 C6 H6 120.2 ?
C5 C6 H6 120.2 ?
C12 C7 C8 118.1(6) ?
C12 C7 P1 122.8(4) ?
C8 C7 P1 119.0(5) ?
C9 C8 C7 120.7(7) ?
C9 C8 H8 119.7 ?
C7 C8 H8 119.6 ?
C10 C9 C8 120.4(7) ?
C10 C9 H9 119.8 ?
C8 C9 H9 119.8 ?
C9 C10 C11 120.2(7) ?
C9 C10 H10 119.9 ?
C11 C10 H10 119.9 ?
C10 C11 C12 119.6(7) ?
C10 C11 H11 120.2 ?
C12 C11 H11 120.2 ?
C7 C12 C11 121.0(6) ?
C7 C12 H12 119.5 ?
C11 C12 H12 119.5 ?
C18 C13 C14 119.0(6) ?
C18 C13 P1 117.3(4) ?
C14 C13 P1 123.6(5) ?
C15 C14 C13 119.8(6) ?
C15 C14 H14 120.1 ?
C13 C14 H14 120.1 ?
C16 C15 C14 120.2(7) ?
C16 C15 H15 119.9 ?
C14 C15 H15 119.9 ?
C15 C16 C17 120.7(7) ?
C15 C16 H16 119.7 ?
C17 C16 H16 119.7 ?
C16 C17 C18 119.6(7) ?
C16 C17 H17 120.2 ?
C18 C17 H17 120.2 ?
C13 C18 C17 120.7(6) ?
C13 C18 H18 119.6 ?
C17 C18 H18 119.6 ?
C19 P2 C31 108.8(3) ?
C19 P2 C25 103.4(3) ?
C31 P2 C25 100.0(3) ?
C19 P2 Rh1 109.91(19) ?
C31 P2 Rh1 116.36(19) ?
C25 P2 Rh1 117.24(19) ?
C24 C19 C20 118.9(6) ?
C24 C19 P2 120.4(5) ?
C20 C19 P2 119.9(5) ?
C21 C20 C19 120.0(6) ?
C21 C20 H20 120.0 ?
C19 C20 H20 120.0 ?
C22 C21 C20 120.7(7) ?
C22 C21 H21 119.6 ?
C20 C21 H21 119.6 ?
C21 C22 C23 120.3(6) ?
C21 C22 H22 119.8 ?
C23 C22 H22 119.8 ?
C22 C23 C24 119.6(6) ?
C22 C23 H23 120.2 ?
C24 C23 H23 120.2 ?
C23 C24 C19 120.5(6) ?
C23 C24 H24 119.8 ?
C19 C24 H24 119.8 ?
C26 C25 C30 119.3(6) ?
C26 C25 P2 121.8(5) ?
C30 C25 P2 118.9(4) ?
C25 C26 C27 119.6(6) ?
C25 C26 H26 120.2 ?
C27 C26 H26 120.2 ?
C28 C27 C26 120.8(7) ?
C28 C27 H27 119.6 ?
C26 C27 H27 119.6 ?
C29 C28 C27 119.4(6) ?
C29 C28 H28 120.3 ?
C27 C28 H28 120.3 ?
C30 C29 C28 120.3(7) ?
C30 C29 H29 119.8 ?
C28 C29 H29 119.8 ?
C29 C30 C25 120.6(6) ?
C29 C30 H30 119.7 ?
C25 C30 H30 119.7 ?
C36 C31 C32 118.2(6) ?
C36 C31 P2 125.0(5) ?
C32 C31 P2 116.7(5) ?
C33 C32 C31 120.8(7) ?
C33 C32 H32 119.6 ?
C31 C32 H32 119.6 ?
C34 C33 C32 120.8(8) ?
C34 C33 H33 119.6 ?
C32 C33 H33 119.6 ?
C33 C34 C35 120.5(7) ?
C33 C34 H34 119.8 ?
C35 C34 H34 119.8 ?
C34 C35 C36 118.8(7) ?
C34 C35 H35 120.6 ?
C36 C35 H35 120.6 ?
C31 C36 C35 120.9(7) ?
C31 C36 H36 119.6 ?
C35 C36 H36 119.6 ?
O1 N1 O2 122.4(7) ?
O1 N1 C37 119.0(7) ?
O2 N1 C37 118.6(6) ?
C42 C37 C38 123.4(6) ?
C42 C37 N1 119.2(6) ?
C38 C37 N1 117.5(6) ?
C39 C38 C37 119.6(6) ?
C39 C38 H38 120.2 ?
C37 C38 H38 120.2 ?
C38 C39 C40 117.5(5) ?
C38 C39 Rh1 131.6(4) ?
C40 C39 Rh1 110.9(4) y
C41 C40 C39 121.4(6) ?
C41 C40 C43 121.1(6) ?
C39 C40 C43 117.4(5) y
C42 C41 C40 119.3(6) ?
C42 C41 H41 120.4 ?
C40 C41 H41 120.4 ?
C37 C42 C41 118.8(6) ?
C37 C42 H42 120.6 ?
C41 C42 H42 120.6 ?
N2 C43 C40 115.5(5) y
N2 C43 H43 122.2 ?
C40 C43 H43 122.2 ?
C43 N2 N3 118.9(5) y
C43 N2 Rh1 115.8(4) y
N3 N2 Rh1 125.2(3) y
C44 N3 N2 112.5(5) y
N3 C44 N4 117.0(6) ?
N3 C44 S1 126.8(4) y
N4 C44 S1 116.2(5) ?
C44 N4 H4A 120.0 ?
C44 N4 H4B 120.0 ?
H4A N4 H4B 120.0 ?
C44 S1 Rh1 95.5(2) y
H2H Rh2 C83 96(2) y
H2H Rh2 N6 175(2) y
C83 Rh2 N6 80.5(2) y
H2H Rh2 P4 78(2) y
C83 Rh2 P4 89.02(16) y
N6 Rh2 P4 97.99(13) y
H2H Rh2 P3 81(2) y
C83 Rh2 P3 94.81(16) y
N6 Rh2 P3 102.54(13) y
P4 Rh2 P3 159.47(5) y
H2H Rh2 S2 104(2) y
C83 Rh2 S2 159.79(16) y
N6 Rh2 S2 79.45(13) y
P4 Rh2 S2 90.95(5) y
P3 Rh2 S2 92.27(5) y
C51 P3 C57 105.9(3) ?
C51 P3 C45 100.5(3) ?
C57 P3 C45 101.9(2) ?
C51 P3 Rh2 113.70(18) ?
C57 P3 Rh2 110.22(19) ?
C45 P3 Rh2 122.81(18) ?
C50 C45 C46 118.6(5) ?
C50 C45 P3 119.5(4) ?
C46 C45 P3 121.8(4) ?
C47 C46 C45 120.6(6) ?
C47 C46 H46 119.7 ?
C45 C46 H46 119.7 ?
C48 C47 C46 120.1(6) ?
C48 C47 H47 119.9 ?
C46 C47 H47 119.9 ?
C47 C48 C49 120.2(6) ?
C47 C48 H48 119.9 ?
C49 C48 H48 119.9 ?
C48 C49 C50 120.3(6) ?
C48 C49 H49 119.9 ?
C50 C49 H49 119.9 ?
C45 C50 C49 120.2(6) ?
C45 C50 H50 119.9 ?
C49 C50 H50 119.9 ?
C56 C51 C52 118.1(6) ?
C56 C51 P3 123.6(5) ?
C52 C51 P3 118.2(4) ?
C53 C52 C51 122.3(6) ?
C53 C52 H52 118.8 ?
C51 C52 H52 118.8 ?
C52 C53 C54 118.2(6) ?
C52 C53 H53 120.9 ?
C54 C53 H53 120.9 ?
C55 C54 C53 120.7(7) ?
C55 C54 H54 119.7 ?
C53 C54 H54 119.7 ?
C54 C55 C56 121.3(7) ?
C54 C55 H55 119.3 ?
C56 C55 H55 119.3 ?
C51 C56 C55 119.3(6) ?
C51 C56 H56 120.3 ?
C55 C56 H56 120.3 ?
C58 C57 C62 117.4(5) ?
C58 C57 P3 121.9(4) ?
C62 C57 P3 120.6(4) ?
C57 C58 C59 121.4(6) ?
C57 C58 H58 119.3 ?
C59 C58 H58 119.3 ?
C60 C59 C58 120.1(6) ?
C60 C59 H59 120.0 ?
C58 C59 H59 120.0 ?
C59 C60 C61 119.2(6) ?
C59 C60 H60 120.4 ?
C61 C60 H60 120.4 ?
C62 C61 C60 120.9(6) ?
C62 C61 H61 119.5 ?
C60 C61 H61 119.5 ?
C61 C62 C57 121.0(6) ?
C61 C62 H62 119.5 ?
C57 C62 H62 119.5 ?
C63 P4 C75 104.2(3) ?
C63 P4 C69 108.5(3) ?
C75 P4 C69 99.4(3) ?
C63 P4 Rh2 112.63(18) ?
C75 P4 Rh2 116.7(2) ?
C69 P4 Rh2 114.17(19) ?
C64 C63 C68 118.4(6) ?
C64 C63 P4 120.9(5) ?
C68 C63 P4 120.2(5) ?
C63 C64 C65 120.1(7) ?
C63 C64 H64 119.9 ?
C65 C64 H64 119.9 ?
C66 C65 C64 121.0(8) ?
C66 C65 H65 119.5 ?
C64 C65 H65 119.5 ?
C67 C66 C65 119.1(7) ?
C67 C66 H66 120.5 ?
C65 C66 H66 120.5 ?
C66 C67 C68 121.4(7) ?
C66 C67 H67 119.3 ?
C68 C67 H67 119.3 ?
C67 C68 C63 119.9(7) ?
C67 C68 H68 120.1 ?
C63 C68 H68 120.1 ?
C70 C69 C74 117.2(6) ?
C70 C69 P4 125.5(5) ?
C74 C69 P4 117.2(5) ?
C69 C70 C71 120.6(6) ?
C69 C70 H70 119.7 ?
C71 C70 H70 119.7 ?
C72 C71 C70 120.3(7) ?
C72 C71 H71 119.8 ?
C70 C71 H71 119.8 ?
C71 C72 C73 119.3(7) ?
C71 C72 H72 120.4 ?
C73 C72 H72 120.4 ?
C74 C73 C72 120.6(7) ?
C74 C73 H73 119.7 ?
C72 C73 H73 119.7 ?
C73 C74 C69 121.9(7) ?
C73 C74 H74 119.1 ?
C69 C74 H74 119.1 ?
C76 C75 C80 118.5(6) ?
C76 C75 P4 121.8(5) ?
C80 C75 P4 119.6(5) ?
C75 C76 C77 120.1(6) ?
C75 C76 H76 119.9 ?
C77 C76 H76 119.9 ?
C78 C77 C76 120.6(7) ?
C78 C77 H77 119.7 ?
C76 C77 H77 119.7 ?
C77 C78 C79 120.2(7) ?
C77 C78 H78 119.9 ?
C79 C78 H78 119.9 ?
C78 C79 C80 120.4(8) ?
C78 C79 H79 119.8 ?
C80 C79 H79 119.8 ?
C79 C80 C75 120.2(7) ?
C79 C80 H80 119.9 ?
C75 C80 H80 119.9 ?
O3 N5 O4 122.1(6) ?
O3 N5 C81 118.9(6) ?
O4 N5 C81 118.9(6) ?
C86 C81 C82 122.7(6) ?
C86 C81 N5 119.2(6) ?
C82 C81 N5 118.1(6) ?
C81 C82 C83 120.5(5) ?
C81 C82 H82 119.8 ?
C83 C82 H82 119.8 ?
C82 C83 C84 117.0(5) ?
C82 C83 Rh2 131.6(4) ?
C84 C83 Rh2 111.3(4) y
C85 C84 C83 120.4(5) ?
C85 C84 C87 122.9(5) ?
C83 C84 C87 116.7(5) y
C86 C85 C84 121.5(6) ?
C86 C85 H85 119.2 ?
C84 C85 H85 119.2 ?
C85 C86 C81 117.9(6) ?
C85 C86 H86 121.1 ?
C81 C86 H86 121.1 ?
N6 C87 C84 116.3(5) y
N6 C87 H87 121.9 ?
C84 C87 H87 121.8 ?
C87 N6 N7 119.4(5) y
C87 N6 Rh2 114.9(4) y
N7 N6 Rh2 125.7(4) y
C88 N7 N6 112.0(4) y
N7 C88 N8 116.6(5) ?
N7 C88 S2 127.5(4) y
N8 C88 S2 115.9(5) ?
C88 N8 H8A 120.0 ?
C88 N8 H8B 120.0 ?
H8A N8 H8B 120.0 ?
C88 S2 Rh2 95.2(2) y
N9 C89 C90 176.4(11) ?
C89 C90 H89A 109.5 ?
C89 C90 H89B 109.5 ?
H89A C90 H89B 109.5 ?
C89 C90 H89C 109.5 ?
H89A C90 H89C 109.5 ?
H89B C90 H89C 109.5 ?

loop_
_geom_bond_atom_site_label_1
_geom_bond_atom_site_label_2
_geom_bond_distance
_geom_bond_publ_flag
Rh1 H1H 1.57(6) y
Rh1 C39 2.038(5) y
Rh1 N2 2.074(4) y
Rh1 P2 2.3041(15) y
Rh1 P1 2.3218(16) y
Rh1 S1 2.4116(15) y
P1 C1 1.824(6) ?
P1 C7 1.827(6) ?
P1 C13 1.831(6) ?
C1 C6 1.378(9) ?
C1 C2 1.386(9) ?
C2 C3 1.384(9) ?
C2 H2 0.9300 ?
C3 C4 1.366(12) ?
C3 H3 0.9300 ?
C4 C5 1.359(12) ?
C4 H4 0.9300 ?
C5 C6 1.403(10) ?
C5 H5 0.9300 ?
C6 H6 0.9300 ?
C7 C12 1.369(8) ?
C7 C8 1.393(8) ?
C8 C9 1.369(9) ?
C8 H8 0.9300 ?
C9 C10 1.362(10) ?
C9 H9 0.9300 ?
C10 C11 1.367(10) ?
C10 H10 0.9300 ?
C11 C12 1.391(8) ?
C11 H11 0.9300 ?
C12 H12 0.9300 ?
C13 C18 1.371(8) ?
C13 C14 1.397(8) ?
C14 C15 1.391(9) ?
C14 H14 0.9300 ?
C15 C16 1.361(10) ?
C15 H15 0.9300 ?
C16 C17 1.369(9) ?
C16 H16 0.9300 ?
C17 C18 1.391(8) ?
C17 H17 0.9300 ?
C18 H18 0.9300 ?
P2 C19 1.826(6) ?
P2 C31 1.830(6) ?
P2 C25 1.837(6) ?
C19 C24 1.388(8) ?
C19 C20 1.393(8) ?
C20 C21 1.379(9) ?
C20 H20 0.9300 ?
C21 C22 1.362(10) ?
C21 H21 0.9300 ?
C22 C23 1.380(10) ?
C22 H22 0.9300 ?
C23 C24 1.384(8) ?
C23 H23 0.9300 ?
C24 H24 0.9300 ?
C25 C26 1.381(8) ?
C25 C30 1.396(8) ?
C26 C27 1.394(9) ?
C26 H26 0.9300 ?
C27 C28 1.381(10) ?
C27 H27 0.9300 ?
C28 C29 1.380(10) ?
C28 H28 0.9300 ?
C29 C30 1.376(9) ?
C29 H29 0.9300 ?
C30 H30 0.9300 ?
C31 C36 1.375(8) ?
C31 C32 1.384(8) ?
C32 C33 1.376(8) ?
C32 H32 0.9300 ?
C33 C34 1.343(10) ?
C33 H33 0.9300 ?
C34 C35 1.382(11) ?
C34 H34 0.9300 ?
C35 C36 1.399(9) ?
C35 H35 0.9300 ?
C36 H36 0.9300 ?
N1 O1 1.206(7) ?
N1 O2 1.213(8) ?
N1 C37 1.475(8) ?
C37 C42 1.361(9) ?
C37 C38 1.393(8) ?
C38 C39 1.391(7) ?
C38 H38 0.9300 ?
C39 C40 1.418(8) y
C40 C41 1.412(8) ?
C40 C43 1.438(8) y
C41 C42 1.387(9) ?
C41 H41 0.9300 ?
C42 H42 0.9300 ?
C43 N2 1.288(7) y
C43 H43 0.9300 ?
N2 N3 1.370(6) y
N3 C44 1.319(7) y
C44 N4 1.343(7) ?
C44 S1 1.743(6) y
N4 H4A 0.8600 ?
N4 H4B 0.8600 ?
Rh2 H2H 1.50(6) y
Rh2 C83 2.018(5) y
Rh2 N6 2.072(4) y
Rh2 P4 2.3112(15) y
Rh2 P3 2.3202(15) y
Rh2 S2 2.4294(16) y
P3 C51 1.825(6) ?
P3 C57 1.831(5) ?
P3 C45 1.838(5) ?
C45 C50 1.386(8) ?
C45 C46 1.389(8) ?
C46 C47 1.387(8) ?
C46 H46 0.9300 ?
C47 C48 1.366(9) ?
C47 H47 0.9300 ?
C48 C49 1.369(9) ?
C48 H48 0.9300 ?
C49 C50 1.390(8) ?
C49 H49 0.9300 ?
C50 H50 0.9300 ?
C51 C56 1.384(8) ?
C51 C52 1.391(8) ?
C52 C53 1.377(8) ?
C52 H52 0.9300 ?
C53 C54 1.378(10) ?
C53 H53 0.9300 ?
C54 C55 1.355(10) ?
C54 H54 0.9300 ?
C55 C56 1.390(9) ?
C55 H55 0.9300 ?
C56 H56 0.9300 ?
C57 C58 1.376(8) ?
C57 C62 1.393(8) ?
C58 C59 1.386(8) ?
C58 H58 0.9300 ?
C59 C60 1.366(9) ?
C59 H59 0.9300 ?
C60 C61 1.373(9) ?
C60 H60 0.9300 ?
C61 C62 1.363(8) ?
C61 H61 0.9300 ?
C62 H62 0.9300 ?
P4 C63 1.822(6) ?
P4 C75 1.832(6) ?
P4 C69 1.834(6) ?
C63 C64 1.380(9) ?
C63 C68 1.403(8) ?
C64 C65 1.392(9) ?
C64 H64 0.9300 ?
C65 C66 1.367(11) ?
C65 H65 0.9300 ?
C66 C67 1.363(11) ?
C66 H66 0.9300 ?
C67 C68 1.379(9) ?
C67 H67 0.9300 ?
C68 H68 0.9300 ?
C69 C70 1.377(8) ?
C69 C74 1.378(8) ?
C70 C71 1.394(9) ?
C70 H70 0.9300 ?
C71 C72 1.355(10) ?
C71 H71 0.9300 ?
C72 C73 1.362(10) ?
C72 H72 0.9300 ?
C73 C74 1.358(9) ?
C73 H73 0.9300 ?
C74 H74 0.9300 ?
C75 C76 1.382(8) ?
C75 C80 1.390(8) ?
C76 C77 1.395(9) ?
C76 H76 0.9300 ?
C77 C78 1.346(11) ?
C77 H77 0.9300 ?
C78 C79 1.372(11) ?
C78 H78 0.9300 ?
C79 C80 1.383(10) ?
C79 H79 0.9300 ?
C80 H80 0.9300 ?
N5 O3 1.215(7) ?
N5 O4 1.219(7) ?
N5 C81 1.459(8) ?
C81 C86 1.379(9) ?
C81 C82 1.388(8) ?
C82 C83 1.393(7) ?
C82 H82 0.9300 ?
C83 C84 1.421(7) y
C84 C85 1.407(8) ?
C84 C87 1.431(8) y
C85 C86 1.361(8) ?
C85 H85 0.9300 ?
C86 H86 0.9300 ?
C87 N6 1.289(7) y
C87 H87 0.9300 ?
N6 N7 1.378(6) y
N7 C88 1.312(7) y
C88 N8 1.365(7) y
C88 S2 1.743(6) y
N8 H8A 0.8600 ?
N8 H8B 0.8600 ?
N9 C89 1.176(13) ?
C89 C90 1.406(14) ?
C90 H89A 0.9600 ?
C90 H89B 0.9600 ?
C90 H89C 0.9600 ?

loop_
_geom_torsion_atom_site_label_1
_geom_torsion_atom_site_label_2
_geom_torsion_atom_site_label_3
_geom_torsion_atom_site_label_4
_geom_torsion
H1H Rh1 P1 C1 171(2)
C39 Rh1 P1 C1 -92.5(3)
N2 Rh1 P1 C1 -12.2(3)
P2 Rh1 P1 C1 150.5(3)
S1 Rh1 P1 C1 67.7(2)
H1H Rh1 P1 C7 53(2)
C39 Rh1 P1 C7 149.0(3)
N2 Rh1 P1 C7 -130.6(2)
P2 Rh1 P1 C7 32.0(4)
S1 Rh1 P1 C7 -50.7(2)
H1H Rh1 P1 C13 -67(2)
C39 Rh1 P1 C13 29.7(3)
N2 Rh1 P1 C13 110.1(3)
P2 Rh1 P1 C13 -87.3(4)
S1 Rh1 P1 C13 -170.0(2)
C7 P1 C1 C6 37.3(6)
C13 P1 C1 C6 142.8(5)
Rh1 P1 C1 C6 -88.9(5)
C7 P1 C1 C2 -153.5(5)
C13 P1 C1 C2 -48.0(6)
Rh1 P1 C1 C2 80.3(5)
C6 C1 C2 C3 -1.8(10)
P1 C1 C2 C3 -171.0(5)
C1 C2 C3 C4 1.9(11)
C2 C3 C4 C5 0.0(13)
C3 C4 C5 C6 -1.9(13)
C2 C1 C6 C5 -0.1(10)
P1 C1 C6 C5 169.2(5)
C4 C5 C6 C1 2.0(11)
C1 P1 C7 C12 -126.8(5)
C13 P1 C7 C12 123.0(5)
Rh1 P1 C7 C12 -4.9(6)
C1 P1 C7 C8 56.2(6)
C13 P1 C7 C8 -53.9(6)
Rh1 P1 C7 C8 178.1(4)
C12 C7 C8 C9 0.2(10)
P1 C7 C8 C9 177.3(6)
C7 C8 C9 C10 0.9(11)
C8 C9 C10 C11 0.0(12)
C9 C10 C11 C12 -1.9(11)
C8 C7 C12 C11 -2.1(10)
P1 C7 C12 C11 -179.1(5)
C10 C11 C12 C7 3.0(10)
C1 P1 C13 C18 166.7(4)
C7 P1 C13 C18 -85.3(5)
Rh1 P1 C13 C18 42.5(5)
C1 P1 C13 C14 -18.0(6)
C7 P1 C13 C14 90.1(6)
Rh1 P1 C13 C14 -142.1(5)
C18 C13 C14 C15 -0.2(10)
P1 C13 C14 C15 -175.5(5)
C13 C14 C15 C16 -0.7(11)
C14 C15 C16 C17 1.5(11)
C15 C16 C17 C18 -1.3(11)
C14 C13 C18 C17 0.4(9)
P1 C13 C18 C17 176.0(5)
C16 C17 C18 C13 0.3(10)
H1H Rh1 P2 C19 -170(2)
C39 Rh1 P2 C19 93.5(3)
N2 Rh1 P2 C19 13.2(2)
P1 Rh1 P2 C19 -149.4(3)
S1 Rh1 P2 C19 -66.5(2)
H1H Rh1 P2 C31 66(2)
C39 Rh1 P2 C31 -30.6(3)
N2 Rh1 P2 C31 -110.9(3)
P1 Rh1 P2 C31 86.5(4)
S1 Rh1 P2 C31 169.4(2)
H1H Rh1 P2 C25 -52(2)
C39 Rh1 P2 C25 -148.8(3)
N2 Rh1 P2 C25 130.8(2)
P1 Rh1 P2 C25 -31.8(4)
S1 Rh1 P2 C25 51.2(2)
C31 P2 C19 C24 -137.4(5)
C25 P2 C19 C24 -31.8(5)
Rh1 P2 C19 C24 94.2(5)
C31 P2 C19 C20 53.6(5)
C25 P2 C19 C20 159.2(5)
Rh1 P2 C19 C20 -74.9(5)
C24 C19 C20 C21 0.9(9)
P2 C19 C20 C21 170.1(5)
C19 C20 C21 C22 -0.2(10)
C20 C21 C22 C23 0.1(11)
C21 C22 C23 C24 -0.7(11)
C22 C23 C24 C19 1.4(10)
C20 C19 C24 C23 -1.5(9)
P2 C19 C24 C23 -170.6(5)
C19 P2 C25 C26 133.4(5)
C31 P2 C25 C26 -114.4(5)
Rh1 P2 C25 C26 12.3(6)
C19 P2 C25 C30 -47.9(5)
C31 P2 C25 C30 64.3(5)
Rh1 P2 C25 C30 -168.9(4)
C30 C25 C26 C27 0.0(9)
P2 C25 C26 C27 178.7(5)
C25 C26 C27 C28 0.6(10)
C26 C27 C28 C29 -0.8(11)
C27 C28 C29 C30 0.5(11)
C28 C29 C30 C25 0.1(10)
C26 C25 C30 C29 -0.3(9)
P2 C25 C30 C29 -179.1(5)
C19 P2 C31 C36 2.4(6)
C25 P2 C31 C36 -105.6(5)
Rh1 P2 C31 C36 127.1(5)
C19 P2 C31 C32 -178.8(5)
C25 P2 C31 C32 73.2(5)
Rh1 P2 C31 C32 -54.1(5)
C36 C31 C32 C33 -0.8(10)
P2 C31 C32 C33 -179.8(6)
C31 C32 C33 C34 0.8(12)
C32 C33 C34 C35 -0.7(13)
C33 C34 C35 C36 0.6(12)
C32 C31 C36 C35 0.8(9)
P2 C31 C36 C35 179.6(5)
C34 C35 C36 C31 -0.7(10)
O1 N1 C37 C42 -3.0(10)
O2 N1 C37 C42 175.8(7)
O1 N1 C37 C38 177.8(6)
O2 N1 C37 C38 -3.5(10)
C42 C37 C38 C39 0.1(9)
N1 C37 C38 C39 179.3(5)
C37 C38 C39 C40 -1.0(8)
C37 C38 C39 Rh1 179.3(4)
H1H Rh1 C39 C38 -6(2)
N2 Rh1 C39 C38 176.5(6)
P2 Rh1 C39 C38 80.8(5)
P1 Rh1 C39 C38 -89.6(5)
S1 Rh1 C39 C38 170.9(3)
H1H Rh1 C39 C40 174(2)
N2 Rh1 C39 C40 -3.2(4)
P2 Rh1 C39 C40 -99.0(4)
P1 Rh1 C39 C40 90.6(4)
S1 Rh1 C39 C40 -8.9(8)
C38 C39 C40 C41 1.0(8)
Rh1 C39 C40 C41 -179.2(5)
C38 C39 C40 C43 -176.0(5)
Rh1 C39 C40 C43 3.8(6)
C39 C40 C41 C42 -0.1(9)
C43 C40 C41 C42 176.8(6)
C38 C37 C42 C41 0.8(10)
N1 C37 C42 C41 -178.4(6)
C40 C41 C42 C37 -0.8(10)
C41 C40 C43 N2 -178.8(5)
C39 C40 C43 N2 -1.8(8)
C40 C43 N2 N3 179.4(5)
C40 C43 N2 Rh1 -1.2(6)
H1H Rh1 N2 C43 -34(31)
C39 Rh1 N2 C43 2.5(4)
P2 Rh1 N2 C43 93.6(4)
P1 Rh1 N2 C43 -89.7(4)
S1 Rh1 N2 C43 -179.4(4)
H1H Rh1 N2 N3 146(31)
C39 Rh1 N2 N3 -178.1(4)
P2 Rh1 N2 N3 -87.1(4)
P1 Rh1 N2 N3 89.7(4)
S1 Rh1 N2 N3 -0.1(4)
C43 N2 N3 C44 179.7(5)
Rh1 N2 N3 C44 0.4(7)
N2 N3 C44 N4 179.8(5)
N2 N3 C44 S1 -0.7(8)
N3 C44 S1 Rh1 0.6(6)
N4 C44 S1 Rh1 -179.9(5)
H1H Rh1 S1 C44 -178(2)
C39 Rh1 S1 C44 5.4(5)
N2 Rh1 S1 C44 -0.2(2)
P2 Rh1 S1 C44 96.2(2)
P1 Rh1 S1 C44 -94.5(2)
H2H Rh2 P3 C51 -57(2)
C83 Rh2 P3 C51 37.7(3)
N6 Rh2 P3 C51 119.0(2)
P4 Rh2 P3 C51 -62.4(3)
S2 Rh2 P3 C51 -161.3(2)
H2H Rh2 P3 C57 62(2)
C83 Rh2 P3 C57 156.4(2)
N6 Rh2 P3 C57 -122.3(2)
P4 Rh2 P3 C57 56.3(2)
S2 Rh2 P3 C57 -42.56(19)
H2H Rh2 P3 C45 -179(2)
C83 Rh2 P3 C45 -83.7(3)
N6 Rh2 P3 C45 -2.3(2)
P4 Rh2 P3 C45 176.2(2)
S2 Rh2 P3 C45 77.4(2)
C51 P3 C45 C50 -157.4(5)
C57 P3 C45 C50 93.7(5)
Rh2 P3 C45 C50 -30.1(5)
C51 P3 C45 C46 26.6(5)
C57 P3 C45 C46 -82.3(5)
Rh2 P3 C45 C46 153.9(4)
C50 C45 C46 C47 0.0(9)
P3 C45 C46 C47 176.0(5)
C45 C46 C47 C48 0.5(9)
C46 C47 C48 C49 -0.4(10)
C47 C48 C49 C50 0.0(11)
C46 C45 C50 C49 -0.4(9)
P3 C45 C50 C49 -176.6(5)
C48 C49 C50 C45 0.5(10)
C57 P3 C51 C56 -20.9(6)
C45 P3 C51 C56 -126.6(5)
Rh2 P3 C51 C56 100.3(5)
C57 P3 C51 C52 160.9(4)
C45 P3 C51 C52 55.2(5)
Rh2 P3 C51 C52 -77.9(5)
C56 C51 C52 C53 0.0(9)
P3 C51 C52 C53 178.3(5)
C51 C52 C53 C54 -0.2(10)
C52 C53 C54 C55 -0.4(11)
C53 C54 C55 C56 1.1(12)
C52 C51 C56 C55 0.7(9)
P3 C51 C56 C55 -177.5(5)
C54 C55 C56 C51 -1.3(11)
C51 P3 C57 C58 -108.5(5)
C45 P3 C57 C58 -3.8(6)
Rh2 P3 C57 C58 128.1(5)
C51 P3 C57 C62 74.0(5)
C45 P3 C57 C62 178.8(5)
Rh2 P3 C57 C62 -49.3(5)
C62 C57 C58 C59 -0.2(9)
P3 C57 C58 C59 -177.7(5)
C57 C58 C59 C60 0.0(11)
C58 C59 C60 C61 0.0(11)
C59 C60 C61 C62 0.3(11)
C60 C61 C62 C57 -0.5(11)
C58 C57 C62 C61 0.5(9)
P3 C57 C62 C61 178.0(5)
H2H Rh2 P4 C63 -171(2)
C83 Rh2 P4 C63 92.9(3)
N6 Rh2 P4 C63 12.5(3)
P3 Rh2 P4 C63 -166.0(2)
S2 Rh2 P4 C63 -66.9(2)
H2H Rh2 P4 C75 -51(2)
C83 Rh2 P4 C75 -146.6(3)
N6 Rh2 P4 C75 133.0(2)
P3 Rh2 P4 C75 -45.5(3)
S2 Rh2 P4 C75 53.6(2)
H2H Rh2 P4 C69 64(2)
C83 Rh2 P4 C69 -31.5(3)
N6 Rh2 P4 C69 -111.8(2)
P3 Rh2 P4 C69 69.7(3)
S2 Rh2 P4 C69 168.7(2)
C75 P4 C63 C64 -23.7(5)
C69 P4 C63 C64 -128.9(5)
Rh2 P4 C63 C64 103.7(5)
C75 P4 C63 C68 164.1(5)
C69 P4 C63 C68 58.9(5)
Rh2 P4 C63 C68 -68.6(5)
C68 C63 C64 C65 -0.7(9)
P4 C63 C64 C65 -173.1(5)
C63 C64 C65 C66 -0.7(11)
C64 C65 C66 C67 2.0(12)
C65 C66 C67 C68 -1.8(12)
C66 C67 C68 C63 0.4(11)
C64 C63 C68 C67 0.9(9)
P4 C63 C68 C67 173.3(5)
C63 P4 C69 C70 -18.5(6)
C75 P4 C69 C70 -127.1(6)
Rh2 P4 C69 C70 108.0(5)
C63 P4 C69 C74 165.5(5)
C75 P4 C69 C74 57.0(5)
Rh2 P4 C69 C74 -67.9(5)
C74 C69 C70 C71 2.3(10)
P4 C69 C70 C71 -173.6(5)
C69 C70 C71 C72 -2.8(11)
C70 C71 C72 C73 2.8(12)
C71 C72 C73 C74 -2.5(13)
C72 C73 C74 C69 2.2(12)
C70 C69 C74 C73 -2.0(10)
P4 C69 C74 C73 174.3(6)
C63 P4 C75 C76 126.3(5)
C69 P4 C75 C76 -121.7(5)
Rh2 P4 C75 C76 1.5(6)
C63 P4 C75 C80 -53.8(6)
C69 P4 C75 C80 58.1(6)
Rh2 P4 C75 C80 -178.7(5)
C80 C75 C76 C77 -1.2(9)
P4 C75 C76 C77 178.6(5)
C75 C76 C77 C78 2.0(11)
C76 C77 C78 C79 -0.9(13)
C77 C78 C79 C80 -1.0(14)
C78 C79 C80 C75 1.8(13)
C76 C75 C80 C79 -0.6(11)
P4 C75 C80 C79 179.5(6)
O3 N5 C81 C86 4.9(10)
O4 N5 C81 C86 -172.1(6)
O3 N5 C81 C82 -172.9(6)
O4 N5 C81 C82 10.1(9)
C86 C81 C82 C83 0.8(9)
N5 C81 C82 C83 178.5(5)
C81 C82 C83 C84 2.0(8)
C81 C82 C83 Rh2 -172.2(4)
H2H Rh2 C83 C82 3(2)
N6 Rh2 C83 C82 178.8(6)
P4 Rh2 C83 C82 80.5(5)
P3 Rh2 C83 C82 -79.3(5)
S2 Rh2 C83 C82 170.6(3)
H2H Rh2 C83 C84 -172(2)
N6 Rh2 C83 C84 4.3(4)
P4 Rh2 C83 C84 -93.9(4)
P3 Rh2 C83 C84 106.3(4)
S2 Rh2 C83 C84 -3.8(8)
C82 C83 C84 C85 -3.0(9)
Rh2 C83 C84 C85 172.3(5)
C82 C83 C84 C87 178.7(5)
Rh2 C83 C84 C87 -6.0(7)
C83 C84 C85 C86 1.2(10)
C87 C84 C85 C86 179.4(6)
C84 C85 C86 C81 1.6(11)
C82 C81 C86 C85 -2.6(10)
N5 C81 C86 C85 179.7(6)
C85 C84 C87 N6 -174.0(6)
C83 C84 C87 N6 4.2(8)
C84 C87 N6 N7 178.7(5)
C84 C87 N6 Rh2 -0.3(7)
H2H Rh2 N6 C87 41(23)
C83 Rh2 N6 C87 -2.4(4)
P4 Rh2 N6 C87 85.3(4)
P3 Rh2 N6 C87 -95.2(4)
S2 Rh2 N6 C87 174.8(4)
H2H Rh2 N6 N7 -137(23)
C83 Rh2 N6 N7 178.7(4)
P4 Rh2 N6 N7 -93.6(4)
P3 Rh2 N6 N7 85.9(4)
S2 Rh2 N6 N7 -4.1(4)
C87 N6 N7 C88 -175.8(5)
Rh2 N6 N7 C88 3.1(7)
N6 N7 C88 N8 -177.7(5)
N6 N7 C88 S2 1.0(8)
N7 C88 S2 Rh2 -3.5(6)
N8 C88 S2 Rh2 175.3(4)
H2H Rh2 S2 C88 179(2)
C83 Rh2 S2 C88 11.3(5)
N6 Rh2 S2 C88 3.1(2)
P4 Rh2 S2 C88 101.1(2)
P3 Rh2 S2 C88 -99.2(2)
